data_2219715
loop_
_publ_author_name
'Aghabozorg, Hossein'
'Derikvand, Zohreh'
'Olmstead, Marilyn M.'
'Attar Gharamaleki, Jafar'

_publ_section_title
;
 Creatininium bis(pyridine-2,6-dicarboxylato)chromate(III)
 pyridine-2,6-dicarboxylic acid hexahydrate
;
_journal_coeditor_code SJ2533
_journal_issue 10
_journal_name_full 'Acta Crystallographica Section E'
_journal_page_first m1234
_journal_page_last m1235
_journal_paper_doi 10.1107/S1600536808027700
_journal_volume 64
_journal_year 2008
_chemical_formula_iupac '(C4 H8 N3 O) [Cr (C7 H3 N O4)2] , C7 H5 N O4 , 6H2 O'
_chemical_formula_moiety 'C4 H8 N3 O + , C14 H6 Cr N2 O8 - , C7 H5 N O4 , 6H2 O'
_chemical_formula_sum 'C25 H31 Cr N6 O19'
_chemical_formula_weight 771.56
_chemical_name_common creatinineH.Cr(pydc)2.H2pydc.6H2O
_chemical_name_systematic
;
Creatininium bis(pyridine-2,6-dicarboxylato)chromate(III)
pyridine-2,6-dicarboxylic acid hexahydrate
;
_space_group_IT_number 2
_symmetry_cell_setting triclinic
_symmetry_space_group_name_Hall '-P 1'
_symmetry_space_group_name_H-M 'P -1'
_atom_sites_solution_hydrogens geom
_atom_sites_solution_primary direct
_atom_sites_solution_secondary difmap
_audit_creation_method SHELXL-97
_cell_angle_alpha 65.481(2)
_cell_angle_beta 74.685(2)
_cell_angle_gamma 77.644(2)
_cell_formula_units_Z 2
_cell_length_a 9.0860(5)
_cell_length_b 13.6274(8)
_cell_length_c 14.7301(8)
_cell_measurement_reflns_used 6379
_cell_measurement_temperature 90(2)
_cell_measurement_theta_max 31.5
_cell_measurement_theta_min 3.0
_cell_volume 1589.10(16)
_computing_cell_refinement 'SAINT (Bruker, 2007)'
_computing_data_collection 'APEX2 (Bruker, 2007)'
_computing_data_reduction 'SAINT (Bruker, 2007)'
_computing_molecular_graphics 'SHELXTL (Sheldrick, 2008)'
_computing_publication_material 'SHELXL97 (Sheldrick, 2008)'
_computing_structure_refinement 'SHELXL97 (Sheldrick, 2008)'
_computing_structure_solution 'SHELXS97 (Sheldrick, 2008)'
_diffrn_ambient_temperature 90(2)
_diffrn_detector_area_resol_mean 8.3
_diffrn_measured_fraction_theta_full 0.998
_diffrn_measured_fraction_theta_max 0.998
_diffrn_measurement_device_type 'Bruker SMART APEXII'
_diffrn_measurement_method \w
_diffrn_radiation_monochromator graphite
_diffrn_radiation_source 'fine-focus sealed tube'
_diffrn_radiation_type MoK\a
_diffrn_radiation_wavelength 0.71073
_diffrn_reflns_av_R_equivalents 0.0191
_diffrn_reflns_av_sigmaI/netI 0.0211
_diffrn_reflns_limit_h_max 11
_diffrn_reflns_limit_h_min -11
_diffrn_reflns_limit_k_max 17
_diffrn_reflns_limit_k_min -17
_diffrn_reflns_limit_l_max 19
_diffrn_reflns_limit_l_min -19
_diffrn_reflns_number 20278
_diffrn_reflns_theta_full 27.48
_diffrn_reflns_theta_max 27.48
_diffrn_reflns_theta_min 2.70
_exptl_absorpt_coefficient_mu 0.456
_exptl_absorpt_correction_T_max 0.956
_exptl_absorpt_correction_T_min 0.864
_exptl_absorpt_correction_type multi-scan
_exptl_absorpt_process_details '(SADABS; Sheldrick, 1996)'
_exptl_crystal_colour violet
_exptl_crystal_density_diffrn 1.612
_exptl_crystal_density_method 'not measured'
_exptl_crystal_description plate
_exptl_crystal_F_000 798
_exptl_crystal_size_max 0.33
_exptl_crystal_size_mid 0.32
_exptl_crystal_size_min 0.10
_refine_diff_density_max 0.414
_refine_diff_density_min -0.455
_refine_ls_extinction_method none
_refine_ls_goodness_of_fit_ref 1.015
_refine_ls_hydrogen_treatment refall
_refine_ls_matrix_type full
_refine_ls_number_parameters 584
_refine_ls_number_reflns 7266
_refine_ls_number_restraints 0
_refine_ls_restrained_S_all 1.015
_refine_ls_R_factor_all 0.0306
_refine_ls_R_factor_gt 0.0279
_refine_ls_shift/su_max 0.001
_refine_ls_shift/su_mean <0.001
_refine_ls_structure_factor_coef Fsqd
_refine_ls_weighting_details 'calc w = 1/[\s^2^(Fo^2^)+(0.0385P)^2^+0.9325P] where P=(Fo^2^+2Fc^2^)/3'
_refine_ls_weighting_scheme calc
_refine_ls_wR_factor_gt 0.0749
_refine_ls_wR_factor_ref 0.0769
_reflns_number_gt 6654
_reflns_number_total 7266
_reflns_threshold_expression I>2\s(I)
_cod_data_source_file sj2533.cif
_cod_data_source_block I
_cod_original_cell_volume 1589.10(15)
_cod_database_code 2219715
_cod_database_fobs_code 2219715

loop_
_symmetry_equiv_pos_as_xyz
'x, y, z'
'-x, -y, -z'

loop_
_atom_site_type_symbol
_atom_site_label
_atom_site_fract_x
_atom_site_fract_y
_atom_site_fract_z
_atom_site_U_iso_or_equiv
_atom_site_adp_type
_atom_site_calc_flag
_atom_site_occupancy
Cr Cr1 0.25265(2) 0.216209(16) 0.359634(15) 0.01061(6) Uani d 1
O O1 0.36533(10) 0.23292(7) 0.45071(7) 0.01405(18) Uani d 1
O O2 0.46030(11) 0.14296(8) 0.59416(7) 0.0175(2) Uani d 1
O O3 0.15065(11) 0.14097(8) 0.30655(7) 0.01496(19) Uani d 1
O O4 0.07696(12) -0.01935(8) 0.33737(8) 0.0200(2) Uani d 1
O O5 0.43892(10) 0.22188(7) 0.25150(7) 0.01432(19) Uani d 1
O O6 0.55182(11) 0.32381(8) 0.09398(7) 0.0181(2) Uani d 1
O O7 0.05282(10) 0.26969(7) 0.43082(7) 0.01383(18) Uani d 1
O O8 -0.14469(11) 0.40222(8) 0.41140(8) 0.0189(2) Uani d 1
N N1 0.26631(12) 0.06706(9) 0.46327(8) 0.0116(2) Uani d 1
N N2 0.21136(12) 0.36451(9) 0.25887(8) 0.0120(2) Uani d 1
C C1 0.38970(14) 0.14811(10) 0.53165(10) 0.0130(2) Uani d 1
C C2 0.32378(14) 0.04896(10) 0.54427(10) 0.0126(2) Uani d 1
C C3 0.31731(15) -0.05060(11) 0.62527(10) 0.0154(3) Uani d 1
H H3 0.3540(19) -0.0619(13) 0.6818(13) 0.016(4) Uiso d 1
C C4 0.25291(15) -0.13028(11) 0.61755(10) 0.0166(3) Uani d 1
H H4 0.2463(19) -0.1981(14) 0.6707(13) 0.017(4) Uiso d 1
C C5 0.19581(15) -0.11032(11) 0.53165(11) 0.0156(3) Uani d 1
H H5 0.150(2) -0.1614(14) 0.5244(13) 0.020(4) Uiso d 1
C C6 0.20238(14) -0.00750(10) 0.45504(10) 0.0131(2) Uani d 1
C C7 0.13731(14) 0.03755(11) 0.35899(10) 0.0140(2) Uani d 1
C C8 0.44766(15) 0.30926(10) 0.16929(10) 0.0133(2) Uani d 1
C C9 0.31394(14) 0.39718(10) 0.17162(10) 0.0128(2) Uani d 1
C C10 0.28865(16) 0.49990(11) 0.09810(10) 0.0154(3) Uani d 1
H H10 0.357(2) 0.5255(15) 0.0365(14) 0.023(4) Uiso d 1
C C11 0.15425(16) 0.56585(11) 0.11809(10) 0.0164(3) Uani d 1
H H11 0.135(2) 0.6360(15) 0.0687(14) 0.023(4) Uiso d 1
C C12 0.04727(15) 0.52912(11) 0.20890(10) 0.0152(3) Uani d 1
H H12 -0.0436(19) 0.5732(14) 0.2231(12) 0.015(4) Uiso d 1
C C13 0.08062(14) 0.42558(10) 0.27889(10) 0.0127(2) Uani d 1
C C14 -0.01527(15) 0.36454(10) 0.38121(10) 0.0134(2) Uani d 1
O O13 0.05039(12) 1.18680(8) -0.06791(8) 0.0204(2) Uani d 1
N N4 0.39073(15) 0.87378(10) 0.02195(10) 0.0175(2) Uani d 1
H H4A 0.476(2) 0.8454(16) 0.0006(15) 0.029(5) Uiso d 1
H H4B 0.340(2) 0.8382(16) 0.0802(16) 0.028(5) Uiso d 1
N N5 0.19415(13) 1.02123(9) -0.00184(9) 0.0156(2) Uani d 1
H H5A 0.140(2) 0.9944(16) 0.0570(16) 0.032(5) Uiso d 1
N N6 0.39959(13) 1.03426(9) -0.12569(9) 0.0156(2) Uani d 1
C C22 0.30056(16) 1.13631(11) -0.16289(11) 0.0172(3) Uani d 1
H H22A 0.350(2) 1.1955(15) -0.1755(14) 0.024(4) Uiso d 1
H H22B 0.2690(19) 1.1442(13) -0.2225(13) 0.015(4) Uiso d 1
C C23 0.54951(16) 1.00844(13) -0.18301(11) 0.0193(3) Uani d 1
H H23A 0.540(3) 0.9830(19) -0.2282(19) 0.051(7) Uiso d 1
H H23B 0.617(3) 0.959(2) -0.1406(19) 0.055(7) Uiso d 1
H H23C 0.599(3) 1.070(2) -0.217(2) 0.065(8) Uiso d 1
C C24 0.33392(15) 0.97084(11) -0.03381(10) 0.0145(2) Uani d 1
C C25 0.16432(16) 1.12269(11) -0.07475(10) 0.0161(3) Uani d 1
O O9 0.22431(12) 0.75720(8) 0.21745(8) 0.0222(2) Uani d 1
O O10 0.16856(11) 0.60735(8) 0.35557(7) 0.0185(2) Uani d 1
H H10A 0.080(3) 0.6511(19) 0.3638(17) 0.045(6) Uiso d 1
O O11 0.69061(11) 0.75755(8) -0.01882(8) 0.0204(2) Uani d 1
O O12 0.86113(11) 0.60775(8) 0.00786(8) 0.0185(2) Uani d 1
H H12A 0.915(3) 0.649(2) -0.0534(19) 0.051(7) Uiso d 1
N N3 0.50100(13) 0.65317(9) 0.16037(9) 0.0143(2) Uani d 1
C C15 0.25904(15) 0.66364(11) 0.27266(10) 0.0158(3) Uani d 1
C C16 0.41037(15) 0.59999(11) 0.24827(10) 0.0149(3) Uani d 1
C C17 0.44864(16) 0.49323(11) 0.31185(10) 0.0167(3) Uani d 1
H H17 0.381(2) 0.4595(15) 0.3761(14) 0.024(4) Uiso d 1
C C18 0.58702(16) 0.43822(11) 0.28135(11) 0.0181(3) Uani d 1
H H18 0.613(2) 0.3676(16) 0.3202(14) 0.023(4) Uiso d 1
C C19 0.68190(16) 0.49118(11) 0.18923(11) 0.0167(3) Uani d 1
H H19 0.777(2) 0.4580(14) 0.1653(13) 0.021(4) Uiso d 1
C C20 0.63432(15) 0.59888(11) 0.13218(10) 0.0145(2) Uani d 1
C C21 0.73088(15) 0.66371(11) 0.03255(10) 0.0152(3) Uani d 1
O O14 -0.28792(14) 0.61850(10) 0.36097(10) 0.0268(2) Uani d 1
H H14A -0.377(3) 0.6268(19) 0.3838(18) 0.048(7) Uiso d 1
H H14B -0.258(3) 0.553(2) 0.3801(17) 0.041(6) Uiso d 1
O O15 -0.08716(12) 0.72137(9) 0.38192(8) 0.0220(2) Uani d 1
H H15A -0.160(3) 0.6886(18) 0.3832(17) 0.040(6) Uiso d 1
H H15B -0.098(3) 0.7271(18) 0.4335(18) 0.039(6) Uiso d 1
O O16 0.00515(12) -0.05810(9) 0.18249(8) 0.0188(2) Uani d 1
H H16A 0.008(3) -0.0312(19) 0.2190(18) 0.041(6) Uiso d 1
H H16B 0.043(3) -0.122(2) 0.2076(18) 0.049(7) Uiso d 1
O O17 -0.02251(12) 0.28295(9) 0.16386(8) 0.0189(2) Uani d 1
H H17A -0.076(3) 0.2496(18) 0.1493(16) 0.039(6) Uiso d 1
H H17B 0.029(3) 0.2388(19) 0.2012(18) 0.041(6) Uiso d 1
O O18 0.59381(13) 0.31757(10) 0.57788(9) 0.0256(2) Uani d 1
H H18A 0.571(3) 0.2635(19) 0.5733(16) 0.040(6) Uiso d 1
H H18B 0.673(3) 0.3345(19) 0.5322(19) 0.048(7) Uiso d 1
O O19 0.81371(13) 0.17421(9) 0.11655(9) 0.0220(2) Uani d 1
H H19A 0.731(3) 0.215(2) 0.1020(18) 0.050(7) Uiso d 1
H H19B 0.867(3) 0.1690(18) 0.0646(18) 0.043(6) Uiso d 1

loop_
_atom_site_aniso_label
_atom_site_aniso_U_11
_atom_site_aniso_U_22
_atom_site_aniso_U_33
_atom_site_aniso_U_12
_atom_site_aniso_U_13
_atom_site_aniso_U_23
Cr1 0.01120(10) 0.00907(10) 0.00929(10) -0.00114(7) -0.00217(7) -0.00125(8)
O1 0.0153(4) 0.0122(4) 0.0137(4) -0.0024(3) -0.0039(3) -0.0029(4)
O2 0.0175(5) 0.0198(5) 0.0164(5) -0.0028(4) -0.0066(4) -0.0059(4)
O3 0.0158(4) 0.0152(4) 0.0136(4) -0.0018(3) -0.0041(3) -0.0045(4)
O4 0.0214(5) 0.0206(5) 0.0232(5) -0.0033(4) -0.0063(4) -0.0118(4)
O5 0.0134(4) 0.0126(4) 0.0127(4) -0.0005(3) -0.0017(3) -0.0016(4)
O6 0.0162(5) 0.0165(5) 0.0146(5) -0.0017(4) 0.0017(4) -0.0023(4)
O7 0.0140(4) 0.0125(4) 0.0125(4) -0.0016(3) -0.0020(3) -0.0026(4)
O8 0.0144(5) 0.0185(5) 0.0191(5) 0.0005(4) -0.0003(4) -0.0055(4)
N1 0.0101(5) 0.0106(5) 0.0120(5) -0.0004(4) -0.0012(4) -0.0034(4)
N2 0.0126(5) 0.0112(5) 0.0116(5) -0.0019(4) -0.0032(4) -0.0030(4)
C1 0.0110(6) 0.0134(6) 0.0124(6) -0.0004(5) -0.0004(4) -0.0044(5)
C2 0.0092(5) 0.0133(6) 0.0131(6) 0.0004(4) -0.0014(4) -0.0043(5)
C3 0.0130(6) 0.0161(6) 0.0128(6) 0.0011(5) -0.0018(5) -0.0029(5)
C4 0.0145(6) 0.0107(6) 0.0163(6) 0.0001(5) 0.0008(5) -0.0003(5)
C5 0.0120(6) 0.0117(6) 0.0204(7) -0.0015(5) 0.0006(5) -0.0057(5)
C6 0.0097(5) 0.0131(6) 0.0154(6) -0.0002(4) -0.0004(5) -0.0061(5)
C7 0.0109(6) 0.0161(6) 0.0144(6) 0.0006(5) -0.0007(5) -0.0072(5)
C8 0.0137(6) 0.0120(6) 0.0134(6) -0.0020(5) -0.0040(5) -0.0029(5)
C9 0.0123(6) 0.0132(6) 0.0126(6) -0.0029(5) -0.0030(5) -0.0036(5)
C10 0.0161(6) 0.0142(6) 0.0129(6) -0.0037(5) -0.0024(5) -0.0017(5)
C11 0.0194(7) 0.0105(6) 0.0160(6) -0.0018(5) -0.0064(5) -0.0002(5)
C12 0.0151(6) 0.0132(6) 0.0170(6) -0.0002(5) -0.0049(5) -0.0050(5)
C13 0.0124(6) 0.0134(6) 0.0137(6) -0.0023(5) -0.0034(5) -0.0056(5)
C14 0.0143(6) 0.0134(6) 0.0133(6) -0.0031(5) -0.0030(5) -0.0050(5)
O13 0.0199(5) 0.0185(5) 0.0230(5) 0.0060(4) -0.0071(4) -0.0104(4)
N4 0.0171(6) 0.0156(6) 0.0160(6) 0.0020(5) -0.0035(5) -0.0040(5)
N5 0.0153(5) 0.0152(5) 0.0145(6) 0.0010(4) -0.0026(4) -0.0054(5)
N6 0.0154(5) 0.0135(5) 0.0152(5) 0.0013(4) -0.0033(4) -0.0041(4)
C22 0.0189(7) 0.0134(6) 0.0171(6) 0.0017(5) -0.0046(5) -0.0046(5)
C23 0.0163(7) 0.0232(7) 0.0163(7) 0.0009(5) -0.0020(5) -0.0078(6)
C24 0.0153(6) 0.0153(6) 0.0149(6) -0.0005(5) -0.0052(5) -0.0071(5)
C25 0.0187(6) 0.0158(6) 0.0168(6) -0.0008(5) -0.0065(5) -0.0078(5)
O9 0.0191(5) 0.0192(5) 0.0199(5) 0.0038(4) -0.0009(4) -0.0042(4)
O10 0.0149(5) 0.0199(5) 0.0187(5) -0.0026(4) 0.0000(4) -0.0071(4)
O11 0.0169(5) 0.0182(5) 0.0198(5) 0.0005(4) -0.0032(4) -0.0027(4)
O12 0.0156(5) 0.0191(5) 0.0175(5) 0.0007(4) -0.0008(4) -0.0066(4)
N3 0.0138(5) 0.0145(5) 0.0154(5) -0.0008(4) -0.0040(4) -0.0062(4)
C15 0.0154(6) 0.0177(6) 0.0151(6) -0.0021(5) -0.0036(5) -0.0067(5)
C16 0.0157(6) 0.0154(6) 0.0156(6) -0.0021(5) -0.0044(5) -0.0070(5)
C17 0.0184(6) 0.0154(6) 0.0163(6) -0.0041(5) -0.0037(5) -0.0050(5)
C18 0.0209(7) 0.0124(6) 0.0200(7) -0.0008(5) -0.0073(5) -0.0038(5)
C19 0.0156(6) 0.0155(6) 0.0206(7) 0.0006(5) -0.0057(5) -0.0084(5)
C20 0.0148(6) 0.0151(6) 0.0155(6) -0.0017(5) -0.0048(5) -0.0066(5)
C21 0.0139(6) 0.0178(6) 0.0161(6) -0.0014(5) -0.0046(5) -0.0077(5)
O14 0.0180(6) 0.0181(6) 0.0398(7) 0.0000(4) -0.0020(5) -0.0100(5)
O15 0.0191(5) 0.0293(6) 0.0188(5) -0.0005(4) -0.0025(4) -0.0122(5)
O16 0.0224(5) 0.0170(5) 0.0175(5) 0.0006(4) -0.0048(4) -0.0080(4)
O17 0.0174(5) 0.0201(5) 0.0166(5) 0.0003(4) -0.0054(4) -0.0044(4)
O18 0.0191(5) 0.0295(6) 0.0342(6) -0.0083(4) 0.0033(5) -0.0204(5)
O19 0.0187(5) 0.0239(5) 0.0215(5) 0.0022(4) -0.0059(4) -0.0080(4)

loop_
_atom_type_symbol
_atom_type_description
_atom_type_scat_dispersion_real
_atom_type_scat_dispersion_imag
_atom_type_scat_source
C C 0.0033 0.0016 'International Tables Vol C Tables 4.2.6.8 and 6.1.1.4'
H H 0.0000 0.0000 'International Tables Vol C Tables 4.2.6.8 and 6.1.1.4'
N N 0.0061 0.0033 'International Tables Vol C Tables 4.2.6.8 and 6.1.1.4'
O O 0.0106 0.0060 'International Tables Vol C Tables 4.2.6.8 and 6.1.1.4'
Cr Cr 0.3209 0.6236 'International Tables Vol C Tables 4.2.6.8 and 6.1.1.4'

loop_
_geom_angle_atom_site_label_1
_geom_angle_atom_site_label_2
_geom_angle_atom_site_label_3
_geom_angle
_geom_angle_publ_flag
N1 Cr1 N2 172.88(4) y
N1 Cr1 O5 106.16(4) y
N2 Cr1 O5 79.39(4) y
N1 Cr1 O3 78.84(4) y
N2 Cr1 O3 96.78(4) y
O5 Cr1 O3 91.39(4) y
N1 Cr1 O1 79.13(4) y
N2 Cr1 O1 105.30(4) y
O5 Cr1 O1 93.27(4) y
O3 Cr1 O1 157.91(4) y
N1 Cr1 O7 96.08(4) y
N2 Cr1 O7 78.42(4) y
O5 Cr1 O7 157.76(4) y
O3 Cr1 O7 92.80(4) y
O1 Cr1 O7 91.01(4) ?
C1 O1 Cr1 117.31(8) ?
C7 O3 Cr1 117.92(8) ?
C8 O5 Cr1 117.46(8) ?
C14 O7 Cr1 117.96(8) ?
C6 N1 C2 123.01(11) ?
C6 N1 Cr1 118.48(9) ?
C2 N1 Cr1 118.06(9) ?
C13 N2 C9 123.11(11) ?
C13 N2 Cr1 118.99(9) ?
C9 N2 Cr1 117.84(9) ?
O2 C1 O1 126.04(12) ?
O2 C1 C2 120.05(11) ?
O1 C1 C2 113.91(11) ?
N1 C2 C3 120.18(12) ?
N1 C2 C1 111.06(11) ?
C3 C2 C1 128.76(12) ?
C2 C3 C4 117.72(12) ?
C2 C3 H3 119.9(11) ?
C4 C3 H3 122.4(10) ?
C3 C4 C5 121.20(12) ?
C3 C4 H4 120.1(10) ?
C5 C4 H4 118.7(11) ?
C6 C5 C4 117.61(12) ?
C6 C5 H5 118.9(11) ?
C4 C5 H5 123.5(11) ?
N1 C6 C5 120.24(12) ?
N1 C6 C7 111.66(11) ?
C5 C6 C7 128.04(12) ?
O4 C7 O3 125.86(12) ?
O4 C7 C6 121.13(12) ?
O3 C7 C6 112.99(11) ?
O6 C8 O5 125.49(12) ?
O6 C8 C9 120.42(11) ?
O5 C8 C9 114.09(11) ?
N2 C9 C10 119.86(12) ?
N2 C9 C8 111.14(11) ?
C10 C9 C8 129.00(12) ?
C9 C10 C11 118.03(12) ?
C9 C10 H10 122.6(11) ?
C11 C10 H10 119.4(11) ?
C10 C11 C12 121.08(12) ?
C10 C11 H11 118.9(11) ?
C12 C11 H11 120.0(11) ?
C13 C12 C11 117.60(12) ?
C13 C12 H12 120.7(10) ?
C11 C12 H12 121.7(10) ?
N2 C13 C12 120.29(12) ?
N2 C13 C14 110.86(11) ?
C12 C13 C14 128.84(12) ?
O8 C14 O7 124.76(12) ?
O8 C14 C13 121.81(12) ?
O7 C14 C13 113.42(11) ?
C24 N4 H4A 120.6(14) ?
C24 N4 H4B 120.3(13) ?
H4A N4 H4B 119.1(19) ?
C24 N5 C25 110.51(11) ?
C24 N5 H5A 123.0(14) ?
C25 N5 H5A 126.3(14) ?
C24 N6 C23 125.88(12) ?
C24 N6 C22 110.40(11) ?
C23 N6 C22 123.72(11) ?
N6 C22 C25 102.34(11) ?
N6 C22 H22A 110.6(11) ?
C25 C22 H22A 111.4(11) ?
N6 C22 H22B 111.1(10) ?
C25 C22 H22B 110.6(10) ?
H22A C22 H22B 110.6(15) ?
N6 C23 H23A 111.2(15) ?
N6 C23 H23B 112.8(15) ?
H23A C23 H23B 110(2) ?
N6 C23 H23C 109.5(17) ?
H23A C23 H23C 109(2) ?
H23B C23 H23C 104(2) ?
N4 C24 N6 126.64(13) ?
N4 C24 N5 122.86(13) ?
N6 C24 N5 110.49(11) ?
O13 C25 N5 125.75(13) ?
O13 C25 C22 128.00(13) ?
N5 C25 C22 106.25(11) ?
C15 O10 H10A 107.6(14) ?
C21 O12 H12A 110.0(15) ?
C20 N3 C16 117.38(11) ?
O9 C15 O10 124.43(13) ?
O9 C15 C16 122.17(12) ?
O10 C15 C16 113.34(12) ?
N3 C16 C17 123.71(12) ?
N3 C16 C15 114.63(11) ?
C17 C16 C15 121.64(12) ?
C18 C17 C16 118.11(13) ?
C18 C17 H17 121.6(11) ?
C16 C17 H17 120.3(11) ?
C17 C18 C19 119.22(13) ?
C17 C18 H18 119.9(12) ?
C19 C18 H18 120.8(12) ?
C18 C19 C20 118.15(13) ?
C18 C19 H19 122.6(11) ?
C20 C19 H19 119.2(11) ?
N3 C20 C19 123.42(12) ?
N3 C20 C21 114.59(11) ?
C19 C20 C21 122.00(12) ?
O11 C21 O12 124.35(13) ?
O11 C21 C20 122.94(12) ?
O12 C21 C20 112.71(11) ?
H14A O14 H14B 109(2) ?
H15A O15 H15B 110(2) ?
H16A O16 H16B 106(2) ?
H17A O17 H17B 108(2) ?
H18A O18 H18B 104(2) ?
H19A O19 H19B 108(2) ?

loop_
_geom_bond_atom_site_label_1
_geom_bond_atom_site_label_2
_geom_bond_distance
_geom_bond_publ_flag
Cr1 N1 1.9733(11) y
Cr1 N2 1.9769(11) y
Cr1 O5 1.9842(9) y
Cr1 O3 1.9942(10) y
Cr1 O1 1.9947(9) y
Cr1 O7 1.9974(9) y
O1 C1 1.3009(15) ?
O2 C1 1.2262(16) ?
O3 C7 1.3106(16) ?
O4 C7 1.2176(17) ?
O5 C8 1.2975(15) ?
O6 C8 1.2283(16) ?
O7 C14 1.3039(16) ?
O8 C14 1.2244(16) ?
N1 C6 1.3329(17) ?
N1 C2 1.3366(17) ?
N2 C13 1.3365(17) ?
N2 C9 1.3373(16) ?
C1 C2 1.5160(18) ?
C2 C3 1.3861(18) ?
C3 C4 1.394(2) ?
C3 H3 0.920(17) ?
C4 C5 1.395(2) ?
C4 H4 0.932(17) ?
C5 C6 1.3886(18) ?
C5 H5 0.934(18) ?
C6 C7 1.5145(18) ?
C8 C9 1.5172(18) ?
C9 C10 1.3859(18) ?
C10 C11 1.3949(19) ?
C10 H10 0.927(19) ?
C11 C12 1.3965(19) ?
C11 H11 0.944(18) ?
C12 C13 1.3858(18) ?
C12 H12 0.942(17) ?
C13 C14 1.5161(18) ?
O13 C25 1.2149(17) ?
N4 C24 1.3117(18) ?
N4 H4A 0.83(2) ?
N4 H4B 0.85(2) ?
N5 C24 1.3731(17) ?
N5 C25 1.3782(17) ?
N5 H5A 0.85(2) ?
N6 C24 1.3259(17) ?
N6 C23 1.4581(18) ?
N6 C22 1.4616(17) ?
C22 C25 1.5171(19) ?
C22 H22A 0.938(19) ?
C22 H22B 0.952(17) ?
C23 H23A 0.90(3) ?
C23 H23B 0.95(3) ?
C23 H23C 0.92(3) ?
O9 C15 1.2204(17) ?
O10 C15 1.3107(17) ?
O10 H10A 0.91(2) ?
O11 C21 1.2184(17) ?
O12 C21 1.3157(16) ?
O12 H12A 0.91(2) ?
N3 C20 1.3390(17) ?
N3 C16 1.3391(17) ?
C15 C16 1.5031(18) ?
C16 C17 1.3926(19) ?
C17 C18 1.386(2) ?
C17 H17 0.970(18) ?
C18 C19 1.393(2) ?
C18 H18 0.909(19) ?
C19 C20 1.3942(19) ?
C19 H19 0.935(18) ?
C20 C21 1.5099(19) ?
O14 H14A 0.79(3) ?
O14 H14B 0.83(2) ?
O15 H15A 0.86(2) ?
O15 H15B 0.77(2) ?
O16 H16A 0.78(2) ?
O16 H16B 0.83(3) ?
O17 H17A 0.85(2) ?
O17 H17B 0.79(2) ?
O18 H18A 0.84(2) ?
O18 H18B 0.84(3) ?
O19 H19A 0.85(3) ?
O19 H19B 0.81(2) ?

loop_
_geom_hbond_atom_site_label_D
_geom_hbond_atom_site_label_H
_geom_hbond_atom_site_label_A
_geom_hbond_site_symmetry_A
_geom_hbond_distance_DH
_geom_hbond_distance_HA
_geom_hbond_distance_DA
_geom_hbond_angle_DHA
N4 H4A O11 . 0.83(2) 2.08(2) 2.8934(16) 167.3(19)
N4 H4B O9 . 0.85(2) 1.98(2) 2.8343(16) 178.5(8)
O10 H10A O15 . 0.91(2) 1.63(2) 2.5382(15) 176(2)
O14 H14B O8 . 0.83(2) 2.01(2) 2.8255(16) 169(2)
O15 H15A O14 . 0.86(2) 1.82(2) 2.6718(17) 168(2)
O16 H16A O4 . 0.78(2) 2.07(2) 2.8006(15) 156(2)
O17 H17B O3 . 0.79(2) 1.99(2) 2.7758(14) 172(2)
O18 H18A O2 . 0.84(2) 1.98(2) 2.7927(15) 162(2)
O19 H19A O6 . 0.85(3) 1.95(3) 2.7763(15) 164(2)
N5 H5A O16 1_565 0.85(2) 1.87(2) 2.7175(16) 175(2)
O12 H12A O17 2_665 0.91(2) 1.66(3) 2.5720(14) 176(2)
O14 H14A O18 2_566 0.79(3) 1.98(3) 2.7546(17) 167(2)
O15 H15B O7 2_566 0.77(2) 2.16(2) 2.9105(15) 162(2)
O16 H16B O9 1_545 0.83(3) 2.05(3) 2.8083(15) 152(2)
O17 H17A O19 1_455 0.85(2) 1.84(2) 2.6916(16) 178(2)
O18 H18B O8 1_655 0.84(3) 2.12(3) 2.9558(15) 171(2)
O19 H19B O13 1_645 0.81(2) 2.17(2) 2.9531(16) 162(2)
C5 H5 O7 2_556 0.94(2) 2.392(19) 3.251(2) 152.2(15)
C10 H10 O6 2_665 0.929(19) 2.283(19) 3.0919(17) 145.4(18)

loop_
_geom_torsion_atom_site_label_1
_geom_torsion_atom_site_label_2
_geom_torsion_atom_site_label_3
_geom_torsion_atom_site_label_4
_geom_torsion
N1 Cr1 O1 C1 -2.46(9)
N2 Cr1 O1 C1 171.81(9)
O5 Cr1 O1 C1 -108.30(9)
O3 Cr1 O1 C1 -6.46(16)
O7 Cr1 O1 C1 93.54(9)
N1 Cr1 O3 C7 0.88(9)
N2 Cr1 O3 C7 -173.43(9)
O5 Cr1 O3 C7 107.08(9)
O1 Cr1 O3 C7 4.89(16)
O7 Cr1 O3 C7 -94.76(9)
N1 Cr1 O5 C8 172.87(9)
N2 Cr1 O5 C8 -2.55(9)
O3 Cr1 O5 C8 94.09(9)
O1 Cr1 O5 C8 -107.51(9)
O7 Cr1 O5 C8 -6.78(16)
N1 Cr1 O7 C14 -170.15(9)
N2 Cr1 O7 C14 5.26(9)
O5 Cr1 O7 C14 9.50(16)
O3 Cr1 O7 C14 -91.09(9)
O1 Cr1 O7 C14 110.67(9)
O5 Cr1 N1 C6 -90.96(10)
O3 Cr1 N1 C6 -2.76(9)
O1 Cr1 N1 C6 178.77(10)
O7 Cr1 N1 C6 88.91(10)
O5 Cr1 N1 C2 96.49(9)
O3 Cr1 N1 C2 -175.31(10)
O1 Cr1 N1 C2 6.22(9)
O7 Cr1 N1 C2 -83.64(9)
O5 Cr1 N2 C13 179.09(10)
O3 Cr1 N2 C13 88.95(10)
O1 Cr1 N2 C13 -90.40(10)
O7 Cr1 N2 C13 -2.54(9)
O5 Cr1 N2 C9 1.70(9)
O3 Cr1 N2 C9 -88.45(9)
O1 Cr1 N2 C9 92.21(9)
O7 Cr1 N2 C9 -179.93(10)
Cr1 O1 C1 O2 177.87(10)
Cr1 O1 C1 C2 -1.13(14)
C6 N1 C2 C3 -0.63(19)
Cr1 N1 C2 C3 171.56(9)
C6 N1 C2 C1 179.57(11)
Cr1 N1 C2 C1 -8.24(13)
O2 C1 C2 N1 -173.12(11)
O1 C1 C2 N1 5.95(15)
O2 C1 C2 C3 7.1(2)
O1 C1 C2 C3 -173.83(12)
N1 C2 C3 C4 1.51(19)
C1 C2 C3 C4 -178.72(12)
C2 C3 C4 C5 -0.50(19)
C3 C4 C5 C6 -1.35(19)
C2 N1 C6 C5 -1.34(19)
Cr1 N1 C6 C5 -173.49(9)
C2 N1 C6 C7 176.01(11)
Cr1 N1 C6 C7 3.86(14)
C4 C5 C6 N1 2.27(19)
C4 C5 C6 C7 -174.60(12)
Cr1 O3 C7 O4 179.27(10)
Cr1 O3 C7 C6 0.84(13)
N1 C6 C7 O4 178.53(12)
C5 C6 C7 O4 -4.4(2)
N1 C6 C7 O3 -2.96(15)
C5 C6 C7 O3 174.13(12)
Cr1 O5 C8 O6 -176.91(10)
Cr1 O5 C8 C9 2.87(14)
C13 N2 C9 C10 1.76(19)
Cr1 N2 C9 C10 179.04(10)
C13 N2 C9 C8 -177.99(11)
Cr1 N2 C9 C8 -0.71(14)
O6 C8 C9 N2 178.40(12)
O5 C8 C9 N2 -1.39(16)
O6 C8 C9 C10 -1.3(2)
O5 C8 C9 C10 178.89(13)
N2 C9 C10 C11 -0.54(19)
C8 C9 C10 C11 179.17(12)
C9 C10 C11 C12 -0.8(2)
C10 C11 C12 C13 0.9(2)
C9 N2 C13 C12 -1.60(19)
Cr1 N2 C13 C12 -178.85(9)
C9 N2 C13 C14 177.15(11)
Cr1 N2 C13 C14 -0.10(14)
C11 C12 C13 N2 0.21(19)
C11 C12 C13 C14 -178.29(12)
Cr1 O7 C14 O8 172.16(10)
Cr1 O7 C14 C13 -6.72(14)
N2 C13 C14 O8 -174.56(12)
C12 C13 C14 O8 4.0(2)
N2 C13 C14 O7 4.35(15)
C12 C13 C14 O7 -177.04(13)
C24 N6 C22 C25 1.04(14)
C23 N6 C22 C25 -178.54(12)
C23 N6 C24 N4 -0.3(2)
C22 N6 C24 N4 -179.89(13)
C23 N6 C24 N5 178.95(12)
C22 N6 C24 N5 -0.61(15)
C25 N5 C24 N4 179.15(12)
C25 N5 C24 N6 -0.15(16)
C24 N5 C25 O13 -179.32(13)
C24 N5 C25 C22 0.81(15)
N6 C22 C25 O13 179.04(13)
N6 C22 C25 N5 -1.09(14)
C20 N3 C16 C17 1.25(19)
C20 N3 C16 C15 -176.95(11)
O9 C15 C16 N3 -1.70(19)
O10 C15 C16 N3 175.76(11)
O9 C15 C16 C17 -179.95(13)
O10 C15 C16 C17 -2.48(18)
N3 C16 C17 C18 -1.4(2)
C15 C16 C17 C18 176.71(12)
C16 C17 C18 C19 0.1(2)
C17 C18 C19 C20 1.2(2)
C16 N3 C20 C19 0.16(19)
C16 N3 C20 C21 -179.88(11)
C18 C19 C20 N3 -1.4(2)
C18 C19 C20 C21 178.67(12)
N3 C20 C21 O11 -0.66(19)
C19 C20 C21 O11 179.30(13)
N3 C20 C21 O12 179.64(11)
C19 C20 C21 O12 -0.40(18)
